data_8101785
loop_
_publ_author_name
'T. Irrgang'
'R. Kempe'

_publ_section_title
;
Crystal structure of N,N'-bis(2,4-dimethyl-5-phenylimidazo[1,5-b]pyridazin-
7-yl)-1,3-diaminopropane, C~31~H~32~N~8~
;
_journal_issue 3
_journal_name_full 'Zeitschrift f\"ur Kristallographie - New Crystal Structures'
_journal_page_first 403
_journal_page_last 404
_journal_volume 220
_journal_year 2005
_chemical_formula_sum 'C31 H32 N8'
_chemical_formula_weight 516.65
_chemical_name_systematic N,N'-bis(2,4-dimethyl-5-phenylimidazo[1,5-b]pyridazin-7-yl)-1,3-diaminopropane
_space_group_IT_number 14
_symmetry_cell_setting monoclinic
_symmetry_space_group_name_Hall '-P 2yab'
_symmetry_space_group_name_H-M 'P 1 21/a 1'
_atom_sites_solution_hydrogens geom
_atom_sites_solution_primary direct
_atom_sites_solution_secondary difmap
_audit_creation_method SHELXL-97
_cell_angle_alpha 90.000
_cell_angle_beta 100.920(5)
_cell_angle_gamma 90.000
_cell_formula_units_Z 4
_cell_length_a 9.581(1)
_cell_length_b 16.381(2)
_cell_length_c 17.803(2)
_cell_measurement_reflns_used 5000
_cell_measurement_temperature 293(2)
_cell_measurement_theta_max 20
_cell_measurement_theta_min 4
_cell_volume 2743.5(5)
_computing_cell_refinement Stoe-Cell
_computing_data_collection Stoe-Expose
_computing_data_reduction Stoe-Reduce
_computing_structure_refinement 'SHELXL-97 (Sheldrick, 1997)'
_computing_structure_solution 'SHELXS-97 (Sheldrick, 1997)'
_diffrn_ambient_temperature 293(2)
_diffrn_measured_fraction_theta_full 0.924
_diffrn_measured_fraction_theta_max 0.924
_diffrn_measurement_device_type 'Stoe IPDS I'
_diffrn_measurement_method phi
_diffrn_radiation_monochromator graphite
_diffrn_radiation_source 'fine-focus sealed tube'
_diffrn_radiation_type MoK\a
_diffrn_radiation_wavelength 0.71069
_diffrn_reflns_av_R_equivalents 0.0458
_diffrn_reflns_av_sigmaI/netI 0.1013
_diffrn_reflns_limit_h_max 9
_diffrn_reflns_limit_h_min -10
_diffrn_reflns_limit_k_max 18
_diffrn_reflns_limit_k_min -18
_diffrn_reflns_limit_l_max 20
_diffrn_reflns_limit_l_min 0
_diffrn_reflns_number 8071
_diffrn_reflns_theta_full 24.36
_diffrn_reflns_theta_max 24.36
_diffrn_reflns_theta_min 2.33
_exptl_absorpt_coefficient_mu 0.078
_exptl_absorpt_correction_type none
_exptl_crystal_colour red-orange
_exptl_crystal_density_diffrn 1.251
_exptl_crystal_density_method 'not measured'
_exptl_crystal_description prism
_exptl_crystal_F_000 1096
_exptl_crystal_size_max 0.40
_exptl_crystal_size_mid 0.20
_exptl_crystal_size_min 0.20
_refine_diff_density_max 0.270
_refine_diff_density_min -0.218
_refine_diff_density_rms 0.037
_refine_ls_extinction_method none
_refine_ls_goodness_of_fit_ref 0.790
_refine_ls_hydrogen_treatment mixed
_refine_ls_matrix_type full
_refine_ls_number_parameters 360
_refine_ls_number_reflns 4147
_refine_ls_number_restraints 0
_refine_ls_restrained_S_all 0.790
_refine_ls_R_factor_all 0.1118
_refine_ls_R_factor_gt 0.0478
_refine_ls_shift/su_max 0.000
_refine_ls_shift/su_mean 0.000
_refine_ls_structure_factor_coef Fsqd
_refine_ls_weighting_details 'calc w=1/[\s^2^(Fo^2^)+(0.0483P)^2^+0.0000P] where P=(Fo^2^+2Fc^2^)/3'
_refine_ls_weighting_scheme calc
_refine_ls_wR_factor_gt 0.0971
_refine_ls_wR_factor_ref 0.1111
_reflns_number_gt 1966
_reflns_number_total 4147
_reflns_threshold_expression >2sigma(I)
_cod_data_source_file 1267-1539.cff
_cod_data_source_block 460
_cod_depositor_comments
;
The following automatic conversions were performed:

'_exptl_absorpt_correction_type' tag value 'no' was replaced with
'none' value.

Automatic conversion script
Id: cif_fix_values 1646 2011-03-28 12:23:43Z adriana 
;
_cod_original_cell_volume 2743(1)
_cod_original_sg_symbol_H-M P12(1)/a1
_cod_database_code 8101785

loop_
_symmetry_equiv_pos_as_xyz
'x, y, z'
'-x+1/2, y+1/2, -z'
'-x, -y, -z'
'x-1/2, -y-1/2, z'

loop_
_atom_site_label
_atom_site_type_symbol
_atom_site_fract_x
_atom_site_fract_y
_atom_site_fract_z
_atom_site_U_iso_or_equiv
_atom_site_adp_type
_atom_site_occupancy
_atom_site_symmetry_multiplicity
_atom_site_Wyckoff_symbol
_atom_site_calc_flag
_atom_site_refinement_flags
_atom_site_disorder_assembly
_atom_site_disorder_group
N1 N 0.2450(3) 0.21815(17) 0.16482(14) 0.0495(8) Uani 1 4 e d . . .
N2 N 0.0196(3) 0.15312(15) 0.15829(13) 0.0443(7) Uani 1 4 e d . . .
N3 N 0.1063(3) 0.16662(14) 0.05214(12) 0.0421(6) Uani 1 4 e d . . .
N4 N 0.2044(3) 0.18724(14) 0.00720(14) 0.0474(7) Uani 1 4 e d . . .
N5 N 0.1865(3) 0.09331(17) 0.33217(14) 0.0506(8) Uani 1 4 e d . . .
N6 N 0.3141(3) 0.10829(16) 0.46054(13) 0.0493(7) Uani 1 4 e d . . .
N7 N 0.0789(3) 0.10989(15) 0.44221(12) 0.0454(7) Uani 1 4 e d . . .
N8 N -0.0575(3) 0.11046(16) 0.40264(13) 0.0514(7) Uani 1 4 e d . . .
C1 C 0.2744(4) 0.1823(2) -0.11451(19) 0.0789(12) Uani 1 4 e d . . .
H1A H 0.3525 0.2125 -0.0857 0.118 Uiso 1 4 e calc R . .
H1B H 0.2290 0.2142 -0.1575 0.118 Uiso 1 4 e calc R . .
H1C H 0.3090 0.1323 -0.1324 0.118 Uiso 1 4 e calc R . .
C2 C 0.1680(4) 0.1630(2) -0.06381(18) 0.0530(9) Uani 1 4 e d . . .
C3 C 0.0424(4) 0.1186(2) -0.09100(17) 0.0559(9) Uani 1 4 e d . . .
H3 H 0.0247 0.1017 -0.1418 0.067 Uiso 1 4 e calc R . .
C4 C -0.0543(4) 0.09923(18) -0.04694(17) 0.0474(8) Uani 1 4 e d . . .
C5 C -0.1837(4) 0.0497(2) -0.07689(18) 0.0657(10) Uani 1 4 e d . . .
H5A H -0.2384 0.0429 -0.0374 0.099 Uiso 1 4 e calc R . .
H5B H -0.1558 -0.0029 -0.0928 0.099 Uiso 1 4 e calc R . .
H5C H -0.2402 0.0772 -0.1197 0.099 Uiso 1 4 e calc R . .
C6 C -0.0239(3) 0.12586(17) 0.03051(15) 0.0414(8) Uani 1 4 e d . . .
C7 C -0.0769(3) 0.11916(18) 0.09811(16) 0.0412(8) Uani 1 4 e d . . .
C8 C -0.2109(3) 0.08647(18) 0.11444(17) 0.0445(8) Uani 1 4 e d . . .
C9 C -0.3393(4) 0.1020(2) 0.06729(18) 0.0568(9) Uani 1 4 e d . . .
H9 H -0.3419 0.1310 0.0221 0.068 Uiso 1 4 e calc R . .
C10 C -0.4655(4) 0.0745(2) 0.0868(2) 0.0726(11) Uani 1 4 e d . . .
H10 H -0.5518 0.0852 0.0545 0.087 Uiso 1 4 e calc R . .
C11 C -0.4633(4) 0.0318(2) 0.1531(2) 0.0724(11) Uani 1 4 e d . . .
H11 H -0.5479 0.0134 0.1656 0.087 Uiso 1 4 e calc R . .
C12 C -0.3377(4) 0.0163(2) 0.2007(2) 0.0654(10) Uani 1 4 e d . . .
H12 H -0.3361 -0.0123 0.2459 0.079 Uiso 1 4 e calc R . .
C13 C -0.2121(4) 0.04318(19) 0.18154(17) 0.0528(9) Uani 1 4 e d . . .
H13 H -0.1265 0.0321 0.2143 0.063 Uiso 1 4 e calc R . .
C14 C -0.3039(4) 0.1164(3) 0.4072(2) 0.0868(13) Uani 1 4 e d . . .
H14A H -0.3088 0.1182 0.3529 0.130 Uiso 1 4 e calc R . .
H14B H -0.3476 0.1645 0.4232 0.130 Uiso 1 4 e calc R . .
H14C H -0.3531 0.0689 0.4201 0.130 Uiso 1 4 e calc R . .
C15 C -0.1533(4) 0.1128(2) 0.44649(17) 0.0549(9) Uani 1 4 e d . . .
C16 C -0.1184(4) 0.1099(2) 0.52808(17) 0.0601(10) Uani 1 4 e d . . .
H16 H -0.1919 0.1076 0.5555 0.072 Uiso 1 4 e calc R . .
C17 C 0.0156(3) 0.11045(19) 0.56670(17) 0.0481(8) Uani 1 4 e d . . .
C18 C 0.0485(4) 0.0998(2) 0.65210(16) 0.0630(10) Uani 1 4 e d . . .
H18A H 0.1495 0.1016 0.6698 0.094 Uiso 1 4 e calc R . .
H18B H 0.0125 0.0481 0.6653 0.094 Uiso 1 4 e calc R . .
H18C H 0.0044 0.1429 0.6758 0.094 Uiso 1 4 e calc R . .
C19 C 0.1257(3) 0.11605(18) 0.52199(15) 0.0429(8) Uani 1 4 e d . . .
C20 C 0.2708(4) 0.11721(19) 0.53068(16) 0.0475(8) Uani 1 4 e d . . .
C21 C 0.3796(3) 0.13043(19) 0.59980(16) 0.0462(8) Uani 1 4 e d . . .
C22 C 0.3590(4) 0.1868(2) 0.65506(19) 0.0605(10) Uani 1 4 e d . . .
H22 H 0.2752 0.2169 0.6483 0.073 Uiso 1 4 e calc R . .
C23 C 0.4620(5) 0.1985(2) 0.71994(19) 0.0694(11) Uani 1 4 e d . . .
H23 H 0.4464 0.2349 0.7576 0.083 Uiso 1 4 e calc R . .
C24 C 0.5872(5) 0.1561(2) 0.7282(2) 0.0701(11) Uani 1 4 e d . . .
H24 H 0.6567 0.1637 0.7718 0.084 Uiso 1 4 e calc R . .
C25 C 0.6110(4) 0.1025(2) 0.6727(2) 0.0652(10) Uani 1 4 e d . . .
H25 H 0.6971 0.0749 0.6784 0.078 Uiso 1 4 e calc R . .
C26 C 0.5083(4) 0.0897(2) 0.60913(17) 0.0538(9) Uani 1 4 e d . . .
H26 H 0.5251 0.0532 0.5718 0.065 Uiso 1 4 e calc R . .
C27 C 0.1963(3) 0.10418(18) 0.40954(17) 0.0434(8) Uani 1 4 e d . . .
C28 C 0.3148(3) 0.10522(19) 0.30001(16) 0.0477(8) Uani 1 4 e d . . .
H28A H 0.2978 0.0834 0.2484 0.057 Uiso 1 4 e calc R . .
H28B H 0.3915 0.0739 0.3301 0.057 Uiso 1 4 e calc R . .
C29 C 0.3623(3) 0.19247(18) 0.29729(16) 0.0482(8) Uani 1 4 e d . . .
H29A H 0.3746 0.2154 0.3484 0.058 Uiso 1 4 e calc R . .
H29B H 0.4541 0.1934 0.2819 0.058 Uiso 1 4 e calc R . .
C30 C 0.2615(3) 0.24550(19) 0.24384(15) 0.0471(8) Uani 1 4 e d . . .
H30A H 0.1695 0.2451 0.2590 0.057 Uiso 1 4 e calc R . .
H30B H 0.2965 0.3012 0.2476 0.057 Uiso 1 4 e calc R . .
C31 C 0.1271(3) 0.18124(18) 0.12841(16) 0.0418(8) Uani 1 4 e d . . .
H200 H 0.106(3) 0.1088(17) 0.3027(17) 0.056(10) Uiso 1 4 e d . . .
H100 H 0.307(4) 0.2359(19) 0.1398(17) 0.066(11) Uiso 1 4 e d . . .

loop_
_atom_site_aniso_label
_atom_site_aniso_U_11
_atom_site_aniso_U_22
_atom_site_aniso_U_33
_atom_site_aniso_U_23
_atom_site_aniso_U_13
_atom_site_aniso_U_12
N1 0.040(2) 0.069(2) 0.0408(16) 0.0028(14) 0.0102(13) -0.0154(15)
N2 0.0358(19) 0.0542(17) 0.0438(15) -0.0001(12) 0.0102(12) -0.0054(13)
N3 0.0421(19) 0.0495(16) 0.0364(15) 0.0016(12) 0.0116(12) -0.0035(13)
N4 0.048(2) 0.0491(17) 0.0493(17) 0.0058(13) 0.0198(13) -0.0002(13)
N5 0.040(2) 0.075(2) 0.0371(16) 0.0048(14) 0.0087(13) -0.0051(15)
N6 0.042(2) 0.0648(19) 0.0426(15) 0.0048(13) 0.0130(13) -0.0013(14)
N7 0.0325(19) 0.0639(18) 0.0401(15) 0.0083(13) 0.0077(12) -0.0014(13)
N8 0.0323(19) 0.0696(19) 0.0513(16) 0.0137(14) 0.0058(13) -0.0034(14)
C1 0.097(4) 0.087(3) 0.062(2) 0.003(2) 0.040(2) -0.013(2)
C2 0.067(3) 0.048(2) 0.047(2) 0.0058(17) 0.0194(17) 0.0046(19)
C3 0.062(3) 0.062(2) 0.0440(19) -0.0014(17) 0.0100(17) 0.004(2)
C4 0.049(2) 0.043(2) 0.0467(19) -0.0008(15) 0.0008(16) 0.0054(16)
C5 0.064(3) 0.070(3) 0.058(2) -0.0150(18) -0.0016(17) 0.001(2)
C6 0.039(2) 0.0414(19) 0.0424(18) -0.0002(15) 0.0052(14) -0.0009(15)
C7 0.034(2) 0.0453(19) 0.0426(17) 0.0004(15) 0.0041(14) 0.0025(15)
C8 0.035(2) 0.047(2) 0.052(2) -0.0098(16) 0.0075(15) -0.0003(15)
C9 0.041(3) 0.066(2) 0.061(2) -0.0021(18) 0.0051(17) -0.0008(18)
C10 0.034(3) 0.095(3) 0.086(3) -0.016(2) 0.005(2) -0.002(2)
C11 0.047(3) 0.094(3) 0.082(3) -0.020(2) 0.029(2) -0.016(2)
C12 0.056(3) 0.076(3) 0.067(2) -0.0063(19) 0.021(2) -0.019(2)
C13 0.045(3) 0.059(2) 0.055(2) -0.0040(17) 0.0086(16) -0.0067(17)
C14 0.046(3) 0.140(4) 0.072(2) 0.022(2) 0.0061(19) 0.000(2)
C15 0.035(2) 0.073(2) 0.056(2) 0.0158(18) 0.0084(16) -0.0008(18)
C16 0.048(3) 0.083(3) 0.054(2) 0.0134(19) 0.0204(17) 0.001(2)
C17 0.040(2) 0.056(2) 0.0494(19) 0.0106(16) 0.0117(16) 0.0059(16)
C18 0.057(3) 0.087(3) 0.048(2) 0.0071(18) 0.0166(16) -0.002(2)
C19 0.037(2) 0.052(2) 0.0409(18) 0.0086(15) 0.0109(14) 0.0027(16)
C20 0.041(2) 0.059(2) 0.0431(18) 0.0073(16) 0.0103(15) 0.0028(17)
C21 0.041(2) 0.056(2) 0.0435(18) 0.0045(16) 0.0132(15) -0.0003(17)
C22 0.058(3) 0.064(2) 0.062(2) -0.0024(19) 0.0185(19) -0.0065(19)
C23 0.079(3) 0.079(3) 0.052(2) -0.012(2) 0.016(2) -0.023(2)
C24 0.065(3) 0.086(3) 0.052(2) 0.013(2) -0.0066(19) -0.024(2)
C25 0.052(3) 0.076(3) 0.064(2) 0.012(2) 0.0024(19) -0.005(2)
C26 0.046(3) 0.069(2) 0.0456(19) 0.0052(16) 0.0087(17) -0.0016(18)
C27 0.033(2) 0.052(2) 0.0451(19) 0.0057(16) 0.0077(16) -0.0020(16)
C28 0.040(2) 0.062(2) 0.0430(18) 0.0051(16) 0.0140(14) 0.0051(17)
C29 0.037(2) 0.064(2) 0.0440(18) 0.0003(16) 0.0095(14) -0.0069(17)
C30 0.044(2) 0.052(2) 0.0457(19) -0.0038(16) 0.0085(14) -0.0082(16)
C31 0.037(2) 0.046(2) 0.0425(19) 0.0023(15) 0.0069(15) 0.0002(15)

loop_
_atom_type_symbol
_atom_type_description
_atom_type_scat_dispersion_real
_atom_type_scat_dispersion_imag
_atom_type_scat_source
C C 0.0033 0.0016 'International Tables Vol C Tables 4.2.6.8 and 6.1.1.4'
H H 0.0000 0.0000 'International Tables Vol C Tables 4.2.6.8 and 6.1.1.4'
N N 0.0061 0.0033 'International Tables Vol C Tables 4.2.6.8 and 6.1.1.4'

loop_
_geom_angle_atom_site_label_1
_geom_angle_atom_site_label_2
_geom_angle_atom_site_label_3
_geom_angle
_geom_angle_site_symmetry_1
_geom_angle_site_symmetry_3
_geom_angle_publ_flag
C31 N1 C30 122.4(3) . . ?
C31 N2 C7 106.4(2) . . ?
C31 N3 N4 123.2(3) . . ?
C31 N3 C6 108.3(2) . . ?
N4 N3 C6 128.5(2) . . ?
C2 N4 N3 113.5(3) . . ?
C27 N5 C28 118.1(3) . . ?
C27 N6 C20 105.2(3) . . ?
N8 N7 C27 124.6(2) . . ?
N8 N7 C19 127.7(2) . . ?
C27 N7 C19 107.7(2) . . ?
C15 N8 N7 113.8(2) . . ?
N4 C2 C3 122.8(3) . . ?
N4 C2 C1 115.2(3) . . ?
C3 C2 C1 121.9(3) . . ?
C4 C3 C2 123.5(3) . . ?
C3 C4 C6 116.8(3) . . ?
C3 C4 C5 122.1(3) . . ?
C6 C4 C5 121.1(3) . . ?
C7 C6 N3 104.5(2) . . ?
C7 C6 C4 140.3(3) . . ?
N3 C6 C4 114.9(3) . . ?
N2 C7 C6 109.6(3) . . ?
N2 C7 C8 118.1(2) . . ?
C6 C7 C8 132.3(3) . . ?
C9 C8 C13 117.8(3) . . ?
C9 C8 C7 121.7(3) . . ?
C13 C8 C7 120.3(3) . . ?
C8 C9 C10 120.4(3) . . ?
C11 C10 C9 120.5(3) . . ?
C12 C11 C10 120.0(4) . . ?
C11 C12 C13 119.8(4) . . ?
C12 C13 C8 121.5(3) . . ?
N8 C15 C16 123.2(3) . . ?
N8 C15 C14 116.7(3) . . ?
C16 C15 C14 120.1(3) . . ?
C17 C16 C15 122.7(3) . . ?
C16 C17 C19 116.7(3) . . ?
C16 C17 C18 121.0(3) . . ?
C19 C17 C18 122.1(3) . . ?
C20 C19 N7 103.7(2) . . ?
C20 C19 C17 140.6(3) . . ?
N7 C19 C17 115.2(3) . . ?
C19 C20 N6 111.4(3) . . ?
C19 C20 C21 129.8(3) . . ?
N6 C20 C21 118.7(3) . . ?
C26 C21 C22 118.6(3) . . ?
C26 C21 C20 120.2(3) . . ?
C22 C21 C20 121.1(3) . . ?
C23 C22 C21 120.6(4) . . ?
C24 C23 C22 119.4(4) . . ?
C23 C24 C25 120.6(3) . . ?
C26 C25 C24 120.2(4) . . ?
C25 C26 C21 120.7(3) . . ?
N6 C27 N7 111.9(3) . . ?
N6 C27 N5 126.0(3) . . ?
N7 C27 N5 122.1(3) . . ?
N5 C28 C29 114.9(3) . . ?
C30 C29 C28 114.2(3) . . ?
N1 C30 C29 112.0(3) . . ?
N2 C31 N1 127.7(3) . . ?
N2 C31 N3 111.2(3) . . ?
N1 C31 N3 121.1(3) . . ?

loop_
_geom_bond_atom_site_label_1
_geom_bond_atom_site_label_2
_geom_bond_distance
_geom_bond_site_symmetry_2
_geom_bond_publ_flag
N1 C31 1.335(4) . ?
N1 C30 1.456(3) . ?
N2 C31 1.328(4) . ?
N2 C7 1.391(3) . ?
N3 C31 1.356(3) . ?
N3 N4 1.386(3) . ?
N3 C6 1.403(4) . ?
N4 C2 1.308(4) . ?
N5 C27 1.374(4) . ?
N5 C28 1.464(4) . ?
N6 C27 1.309(4) . ?
N6 C20 1.396(3) . ?
N7 N8 1.362(3) . ?
N7 C27 1.364(4) . ?
N7 C19 1.410(3) . ?
N8 C15 1.313(4) . ?
C1 C2 1.517(4) . ?
C2 C3 1.411(5) . ?
C3 C4 1.360(4) . ?
C4 C6 1.423(4) . ?
C4 C5 1.493(4) . ?
C6 C7 1.397(4) . ?
C7 C8 1.470(4) . ?
C8 C9 1.375(4) . ?
C8 C13 1.391(4) . ?
C9 C10 1.395(5) . ?
C10 C11 1.369(5) . ?
C11 C12 1.358(5) . ?
C12 C13 1.383(4) . ?
C14 C15 1.481(5) . ?
C15 C16 1.428(4) . ?
C16 C17 1.337(4) . ?
C17 C19 1.440(4) . ?
C17 C18 1.503(4) . ?
C19 C20 1.369(4) . ?
C20 C21 1.470(4) . ?
C21 C26 1.384(4) . ?
C21 C22 1.390(4) . ?
C22 C23 1.383(5) . ?
C23 C24 1.370(5) . ?
C24 C25 1.372(5) . ?
C25 C26 1.369(4) . ?
C28 C29 1.503(4) . ?
C29 C30 1.498(4) . ?

loop_
_cod_related_entry_id
_cod_related_entry_database
_cod_related_entry_code
1 ChemSpider 30653879
